data_7005118
loop_
_publ_author_name
'Baudron, St\'ephane A'
'Hosseini, Mir Wais'
'Kyritsakas, Nathalie'
'Kurmoo, Mohamedally'

_publ_section_title
;
 A stepwise approach to the formation of heterometallic discrete
 complexes and infinite architectures.
;
_journal_issue 11
_journal_name_full 'Dalton transactions (Cambridge, England : 2003)'
_journal_page_first 1129
_journal_page_last 1139
_journal_paper_doi 10.1039/b616841h
_journal_year 2007
_chemical_formula_moiety 'C26 H18 Hg N4 Na O S5), C8 H20 N, 0.2(O)'
_chemical_formula_sum 'C34 H38 Hg N5 Na O1.2 S5'
_chemical_formula_weight 919.77
_chemical_name_systematic
;
?
;
_space_group_IT_number 14
_symmetry_cell_setting monoclinic
_symmetry_space_group_name_Hall '-P 2ybc'
_symmetry_space_group_name_H-M 'P 1 21/c 1'
_atom_sites_solution_hydrogens geom
_atom_sites_solution_primary direct
_atom_sites_solution_secondary difmap
_audit_creation_method SHELXL-97
_cell_angle_alpha 90.00
_cell_angle_beta 99.3850(10)
_cell_angle_gamma 90.00
_cell_formula_units_Z 8
_cell_length_a 15.9344(4)
_cell_length_b 12.7430(3)
_cell_length_c 37.3352(8)
_cell_measurement_reflns_used 6235
_cell_measurement_temperature 173(2)
_cell_measurement_theta_max 27.45
_cell_measurement_theta_min 3.04
_cell_volume 7479.5(3)
_computing_cell_refinement 'Bruker SMART'
_computing_data_collection 'Bruker SMART'
_computing_data_reduction 'Bruker SAINT'
_computing_molecular_graphics 'Bruker SHELXTL'
_computing_publication_material 'Bruker SHELXTL'
_computing_structure_refinement 'Bruker SHELXTL'
_computing_structure_solution 'Bruker SHELXTL'
_diffrn_ambient_temperature 173(2)
_diffrn_measured_fraction_theta_full 0.993
_diffrn_measured_fraction_theta_max 0.993
_diffrn_measurement_device_type 'CCD area detector'
_diffrn_measurement_method 'phi and omega scans'
_diffrn_radiation_monochromator graphite
_diffrn_radiation_source 'fine-focus sealed tube'
_diffrn_radiation_type MoK\a
_diffrn_radiation_wavelength 0.71073
_diffrn_reflns_av_R_equivalents 0.0598
_diffrn_reflns_av_sigmaI/netI 0.0649
_diffrn_reflns_limit_h_max 20
_diffrn_reflns_limit_h_min -20
_diffrn_reflns_limit_k_max 16
_diffrn_reflns_limit_k_min -12
_diffrn_reflns_limit_l_max 48
_diffrn_reflns_limit_l_min -47
_diffrn_reflns_number 58023
_diffrn_reflns_theta_full 27.64
_diffrn_reflns_theta_max 27.64
_diffrn_reflns_theta_min 1.11
_exptl_absorpt_coefficient_mu 4.442
_exptl_absorpt_correction_T_max 0.8084
_exptl_absorpt_correction_T_min 0.2632
_exptl_absorpt_correction_type multi-scan
_exptl_absorpt_process_details sadabs
_exptl_crystal_colour orange
_exptl_crystal_density_diffrn 1.635
_exptl_crystal_density_meas ?
_exptl_crystal_density_method .
_exptl_crystal_description platelet
_exptl_crystal_F_000 3664
_exptl_crystal_size_max 0.41
_exptl_crystal_size_mid 0.20
_exptl_crystal_size_min 0.05
_refine_diff_density_max 2.100
_refine_diff_density_min -1.916
_refine_diff_density_rms 0.222
_refine_ls_extinction_method none
_refine_ls_goodness_of_fit_ref 1.066
_refine_ls_hydrogen_treatment riding
_refine_ls_matrix_type full
_refine_ls_number_parameters 801
_refine_ls_number_reflns 17316
_refine_ls_number_restraints 0
_refine_ls_restrained_S_all 1.066
_refine_ls_R_factor_all 0.0951
_refine_ls_R_factor_gt 0.0553
_refine_ls_shift/su_max 0.001
_refine_ls_shift/su_mean 0.000
_refine_ls_structure_factor_coef Fsqd
_refine_ls_weighting_details 'calc w=1/[\s^2^(Fo^2^)+(0.0967P)^2^+16.2085P] where P=(Fo^2^+2Fc^2^)/3'
_refine_ls_weighting_scheme calc
_refine_ls_wR_factor_gt 0.1488
_refine_ls_wR_factor_ref 0.1778
_reflns_number_gt 11798
_reflns_number_total 17316
_reflns_threshold_expression >2sigma(I)
_cod_data_source_file b616841h.txt
_cod_data_source_block e487a
_cod_depositor_comments
;
The following automatic conversions were performed:
'_symmetry_cell_setting' value 'Monoclinic' changed to 'monoclinic'
according to '/home/saulius/struct/CIF-dictionaries/cif_core.dic'
dictionary named 'cif_core.dic' version 2.4.1 from 2010-06-29.

Automatic conversion script
Id: cif_fix_enum 1527 2010-12-29 10:47:43Z saulius 
;
_cod_original_sg_symbol_H-M 'P2(1)/c '
_cod_database_code 7005118

loop_
_symmetry_equiv_pos_as_xyz
'x, y, z'
'-x, y+1/2, -z+1/2'
'-x, -y, -z'
'x, -y-1/2, z-1/2'

loop_
_atom_site_label
_atom_site_type_symbol
_atom_site_fract_x
_atom_site_fract_y
_atom_site_fract_z
_atom_site_U_iso_or_equiv
_atom_site_adp_type
_atom_site_occupancy
_atom_site_symmetry_multiplicity
_atom_site_calc_flag
_atom_site_refinement_flags
_atom_site_disorder_assembly
_atom_site_disorder_group
Hg1 Hg 0.21634(2) 0.59781(3) 0.222680(7) 0.04578(12) Uani 1 1 d . . .
S1 S 0.28743(12) 0.71553(15) 0.17694(4) 0.0311(4) Uani 1 1 d . . .
S2 S 0.12832(12) 0.59254(14) 0.16156(4) 0.0279(4) Uani 1 1 d . . .
S3 S 0.12640(14) 0.72440(16) 0.26725(4) 0.0372(5) Uani 1 1 d . . .
S4 S 0.25755(15) 0.56049(18) 0.28608(5) 0.0419(5) Uani 1 1 d . . .
N1 N 0.2334(4) 0.8665(5) 0.03303(15) 0.0336(15) Uani 1 1 d . . .
N2 N 0.0833(4) 0.7225(4) 0.01543(14) 0.0258(12) Uani 1 1 d . . .
N3 N 0.2500(4) 0.6104(5) 0.43444(15) 0.0333(14) Uani 1 1 d . . .
N4 N 0.1081(4) 0.7669(5) 0.41723(14) 0.0272(13) Uani 1 1 d . . .
C1 C 0.1983(4) 0.6818(5) 0.14619(16) 0.0223(13) Uani 1 1 d . . .
C2 C 0.1817(4) 0.7205(5) 0.11055(16) 0.0210(13) Uani 1 1 d . . .
C3 C 0.2330(4) 0.7977(5) 0.09451(16) 0.0231(14) Uani 1 1 d . . .
C4 C 0.3021(5) 0.8620(6) 0.10766(18) 0.0295(16) Uani 1 1 d . . .
H4 H 0.3254 0.8617 0.1322 0.035 Uiso 1 1 calc R . .
C5 C 0.3353(5) 0.9260(7) 0.0836(2) 0.0386(19) Uani 1 1 d . . .
H5 H 0.3810 0.9697 0.0919 0.046 Uiso 1 1 calc R . .
C6 C 0.3005(5) 0.9254(7) 0.0468(2) 0.043(2) Uani 1 1 d . . .
H6 H 0.3251 0.9680 0.0311 0.051 Uiso 1 1 calc R . .
C7 C 0.2011(4) 0.8044(6) 0.05704(17) 0.0259(14) Uani 1 1 d . . .
C8 C 0.1145(4) 0.6867(5) 0.08105(16) 0.0218(13) Uani 1 1 d . . .
C9 C 0.0471(5) 0.6169(6) 0.07801(18) 0.0308(16) Uani 1 1 d . . .
H9 H 0.0341 0.5817 0.0982 0.037 Uiso 1 1 calc R . .
C10 C -0.0004(5) 0.6013(6) 0.04401(19) 0.0328(16) Uani 1 1 d . . .
H10 H -0.0464 0.5554 0.0413 0.039 Uiso 1 1 calc R . .
C11 C 0.0198(5) 0.6537(6) 0.01377(18) 0.0302(16) Uani 1 1 d . . .
H11 H -0.0126 0.6398 -0.0088 0.036 Uiso 1 1 calc R . .
C12 C 0.1290(4) 0.7367(5) 0.04818(16) 0.0225(14) Uani 1 1 d . . .
C13 C 0.1896(4) 0.6540(6) 0.30013(17) 0.0267(15) Uani 1 1 d . . .
C14 C 0.1894(4) 0.6660(5) 0.33766(16) 0.0247(14) Uani 1 1 d . . .
C15 C 0.1344(4) 0.7361(5) 0.35462(16) 0.0237(14) Uani 1 1 d . . .
C16 C 0.0720(5) 0.8099(6) 0.34116(18) 0.0296(16) Uani 1 1 d . . .
H16 H 0.0598 0.8252 0.3165 0.035 Uiso 1 1 calc R . .
C17 C 0.0289(5) 0.8595(6) 0.3660(2) 0.0345(17) Uani 1 1 d . . .
H17 H -0.0133 0.9084 0.3580 0.041 Uiso 1 1 calc R . .
C18 C 0.0488(5) 0.8361(6) 0.40320(19) 0.0333(17) Uani 1 1 d . . .
H18 H 0.0189 0.8709 0.4190 0.040 Uiso 1 1 calc R . .
C19 C 0.2167(4) 0.6432(6) 0.40093(17) 0.0252(14) Uani 1 1 d . . .
C20 C 0.2407(4) 0.6085(6) 0.36787(17) 0.0255(14) Uani 1 1 d . . .
C21 C 0.3029(5) 0.5314(6) 0.37082(18) 0.0373(19) Uani 1 1 d . . .
H21 H 0.3202 0.5031 0.3502 0.045 Uiso 1 1 calc R . .
C22 C 0.3390(6) 0.4970(7) 0.4056(2) 0.043(2) Uani 1 1 d . . .
H22 H 0.3819 0.4467 0.4083 0.052 Uiso 1 1 calc R . .
C23 C 0.3112(5) 0.5377(7) 0.43582(19) 0.040(2) Uani 1 1 d . . .
H23 H 0.3365 0.5132 0.4585 0.048 Uiso 1 1 calc R . .
C24 C 0.1502(4) 0.7191(5) 0.39281(17) 0.0229(14) Uani 1 1 d . . .
Hg2 Hg 0.21000(2) 0.35525(3) 0.152257(7) 0.04019(11) Uani 1 1 d . . .
S5 S 0.18719(13) 0.40092(18) 0.08866(5) 0.0384(5) Uani 1 1 d . . .
S6 S 0.30770(15) 0.22835(17) 0.11023(5) 0.0411(5) Uani 1 1 d . . .
S7 S 0.32091(12) 0.38521(16) 0.21114(4) 0.0314(4) Uani 1 1 d . . .
S8 S 0.14977(12) 0.29553(16) 0.20698(4) 0.0317(4) Uani 1 1 d . . .
N5 N 0.2819(4) 0.4220(5) -0.04943(13) 0.0258(13) Uani 1 1 d . . .
N6 N 0.3981(4) 0.2372(5) -0.03079(15) 0.0291(13) Uani 1 1 d . . .
N8 N 0.4015(4) 0.2689(5) 0.35880(15) 0.0299(13) Uani 1 1 d . . .
N7 N 0.2301(4) 0.1703(5) 0.35472(15) 0.0352(15) Uani 1 1 d . . .
C25 C 0.2646(5) 0.3153(6) 0.07723(17) 0.0258(14) Uani 1 1 d . . .
C26 C 0.2885(4) 0.3213(5) 0.04233(16) 0.0228(14) Uani 1 1 d . . .
C27 C 0.2571(4) 0.3958(5) 0.01316(16) 0.0204(13) Uani 1 1 d . . .
C28 C 0.2038(4) 0.4839(5) 0.01004(16) 0.0217(13) Uani 1 1 d . . .
H28 H 0.1766 0.5046 0.0291 0.026 Uiso 1 1 calc R . .
C29 C 0.1929(4) 0.5392(6) -0.02230(17) 0.0261(15) Uani 1 1 d . . .
H29 H 0.1594 0.5994 -0.0247 0.031 Uiso 1 1 calc R . .
C30 C 0.2316(4) 0.5060(6) -0.05133(17) 0.0270(15) Uani 1 1 d . . .
H30 H 0.2219 0.5440 -0.0729 0.032 Uiso 1 1 calc R . .
C31 C 0.2945(4) 0.3708(5) -0.01745(16) 0.0225(13) Uani 1 1 d . . .
C32 C 0.3490(4) 0.2551(5) 0.02820(17) 0.0232(14) Uani 1 1 d . . .
C33 C 0.4040(5) 0.1740(6) 0.0419(2) 0.0338(17) Uani 1 1 d . . .
H33 H 0.4065 0.1516 0.0657 0.041 Uiso 1 1 calc R . .
C34 C 0.4549(5) 0.1273(6) 0.0197(2) 0.0347(17) Uani 1 1 d . . .
H34 H 0.4922 0.0737 0.0286 0.042 Uiso 1 1 calc R . .
C35 C 0.4498(5) 0.1610(6) -0.0161(2) 0.0338(17) Uani 1 1 d . . .
H35 H 0.4844 0.1285 -0.0305 0.041 Uiso 1 1 calc R . .
C36 C 0.3506(4) 0.2828(5) -0.00856(17) 0.0226(14) Uani 1 1 d . . .
C37 C 0.2496(4) 0.3202(5) 0.23367(16) 0.0218(13) Uani 1 1 d . . .
C38 C 0.2671(4) 0.2912(5) 0.26990(16) 0.0214(13) Uani 1 1 d . . .
C39 C 0.3472(4) 0.3107(6) 0.29480(17) 0.0259(14) Uani 1 1 d . . .
C40 C 0.4238(5) 0.3612(6) 0.29218(19) 0.0338(17) Uani 1 1 d . . .
H40 H 0.4325 0.3937 0.2708 0.041 Uiso 1 1 calc R . .
C41 C 0.4866(5) 0.3610(7) 0.3228(2) 0.044(2) Uani 1 1 d . . .
H41 H 0.5385 0.3928 0.3216 0.053 Uiso 1 1 calc R . .
C42 C 0.4747(5) 0.3161(7) 0.3544(2) 0.0364(18) Uani 1 1 d . . .
H42 H 0.5191 0.3178 0.3740 0.044 Uiso 1 1 calc R . .
C43 C 0.3411(4) 0.2667(5) 0.32924(16) 0.0229(14) Uani 1 1 d . . .
C44 C 0.2119(4) 0.2361(5) 0.29141(16) 0.0235(14) Uani 1 1 d . . .
C45 C 0.1292(5) 0.1967(6) 0.28524(18) 0.0333(17) Uani 1 1 d . . .
H45 H 0.0953 0.2045 0.2626 0.040 Uiso 1 1 calc R . .
C46 C 0.0981(5) 0.1463(7) 0.3130(2) 0.041(2) Uani 1 1 d . . .
H46 H 0.0428 0.1206 0.3093 0.049 Uiso 1 1 calc R . .
C47 C 0.1508(5) 0.1337(7) 0.3472(2) 0.042(2) Uani 1 1 d . . .
H47 H 0.1289 0.0979 0.3653 0.051 Uiso 1 1 calc R . .
C48 C 0.2578(5) 0.2202(6) 0.32733(17) 0.0277(15) Uani 1 1 d . . .
O1 O 0.0758(5) 0.5084(5) 0.4613(2) 0.0631(19) Uani 1 1 d . . .
S9A S 0.06941(19) 0.3948(2) 0.47002(9) 0.0502(10) Uani 0.765(7) 1 d P A 1
S9B S 0.1559(6) 0.4224(8) 0.4804(3) 0.050(3) Uani 0.235(7) 1 d P . 2
C49 C 0.1552(10) 0.3317(11) 0.4561(4) 0.090(3) Uani 1 1 d . . .
C50 C 0.1045(10) 0.3824(10) 0.5180(4) 0.090(3) Uani 1 1 d . . .
S10 S 0.55755(16) 0.3544(2) -0.06372(9) 0.0656(8) Uani 1 1 d . . .
O2 O 0.4808(4) 0.4178(6) -0.0799(3) 0.078(3) Uani 1 1 d . . .
C51 C 0.6447(7) 0.4105(12) -0.0798(4) 0.092(3) Uani 1 1 d . . .
H51A H 0.6414 0.3945 -0.1052 0.138 Uiso 1 1 calc R . .
H51B H 0.6965 0.3824 -0.0666 0.138 Uiso 1 1 calc R . .
H51C H 0.6438 0.4852 -0.0766 0.138 Uiso 1 1 calc R . .
C52 C 0.5830(7) 0.3976(12) -0.0172(3) 0.092(3) Uani 1 1 d . . .
H52A H 0.5404 0.3724 -0.0038 0.138 Uiso 1 1 calc R . .
H52B H 0.5844 0.4728 -0.0164 0.138 Uiso 1 1 calc R . .
H52C H 0.6375 0.3703 -0.0066 0.138 Uiso 1 1 calc R . .
N9 N 0.0582(6) 0.9756(7) 0.1736(3) 0.077(2) Uani 1 1 d . . .
C53 C 0.1451(8) 0.9287(11) 0.1880(4) 0.091(3) Uani 1 1 d . . .
H53A H 0.1651 0.8910 0.1684 0.110 Uiso 1 1 calc R . .
H53B H 0.1389 0.8784 0.2068 0.110 Uiso 1 1 calc R . .
C54 C 0.2128(8) 1.0099(11) 0.2035(4) 0.090(3) Uani 1 1 d . . .
H54A H 0.2656 0.9747 0.2119 0.134 Uiso 1 1 calc R . .
H54B H 0.1945 1.0464 0.2233 0.134 Uiso 1 1 calc R . .
H54C H 0.2206 1.0592 0.1848 0.134 Uiso 1 1 calc R . .
C55 C 0.0642(8) 1.0602(11) 0.1448(3) 0.079(2) Uani 1 1 d . . .
H55A H 0.0075 1.0864 0.1360 0.095 Uiso 1 1 calc R . .
H55B H 0.0976 1.1182 0.1564 0.095 Uiso 1 1 calc R . .
C56 C 0.1021(8) 1.0254(11) 0.1135(4) 0.090(3) Uani 1 1 d . . .
H56A H 0.1036 1.0831 0.0971 0.134 Uiso 1 1 calc R . .
H56B H 0.0686 0.9696 0.1013 0.134 Uiso 1 1 calc R . .
H56C H 0.1590 1.0009 0.1217 0.134 Uiso 1 1 calc R . .
C57 C 0.0207(8) 1.0320(10) 0.2033(3) 0.079(2) Uani 1 1 d . . .
H57A H -0.0315 1.0666 0.1924 0.095 Uiso 1 1 calc R . .
H57B H 0.0603 1.0861 0.2136 0.095 Uiso 1 1 calc R . .
C58 C 0.0013(10) 0.9605(11) 0.2342(4) 0.106(3) Uani 1 1 d . . .
H58A H -0.0224 1.0017 0.2516 0.159 Uiso 1 1 calc R . .
H58B H 0.0530 0.9279 0.2458 0.159 Uiso 1 1 calc R . .
H58C H -0.0386 0.9074 0.2244 0.159 Uiso 1 1 calc R . .
C59 C 0.0040(8) 0.8847(9) 0.1575(4) 0.081(3) Uani 1 1 d . . .
H59A H 0.0050 0.8309 0.1759 0.097 Uiso 1 1 calc R . .
H59B H 0.0292 0.8552 0.1378 0.097 Uiso 1 1 calc R . .
C60 C -0.0892(7) 0.9132(9) 0.1430(3) 0.067(3) Uani 1 1 d . . .
H60A H -0.1193 0.8515 0.1334 0.101 Uiso 1 1 calc R . .
H60B H -0.0911 0.9648 0.1241 0.101 Uiso 1 1 calc R . .
H60C H -0.1153 0.9412 0.1623 0.101 Uiso 1 1 calc R . .
N10 N 0.4248(6) 0.6420(7) 0.8465(3) 0.077(2) Uani 1 1 d . . .
C61 C 0.4909(9) 0.5932(10) 0.8311(4) 0.091(3) Uani 1 1 d . . .
H61A H 0.5435 0.6256 0.8426 0.110 Uiso 1 1 calc R . .
H61B H 0.4827 0.6150 0.8058 0.110 Uiso 1 1 calc R . .
C62 C 0.5079(13) 0.4762(14) 0.8311(6) 0.151(6) Uani 1 1 d . . .
H62A H 0.5507 0.4617 0.8164 0.227 Uiso 1 1 calc R . .
H62B H 0.4565 0.4398 0.8213 0.227 Uiso 1 1 calc R . .
H62C H 0.5274 0.4530 0.8555 0.227 Uiso 1 1 calc R . .
C63 C 0.3440(8) 0.5736(10) 0.8396(4) 0.081(3) Uani 1 1 d . . .
H63A H 0.3612 0.5032 0.8476 0.097 Uiso 1 1 calc R . .
H63B H 0.3069 0.5989 0.8559 0.097 Uiso 1 1 calc R . .
C64 C 0.2925(13) 0.5630(14) 0.8048(6) 0.151(6) Uani 1 1 d . . .
H64A H 0.2455 0.5173 0.8066 0.227 Uiso 1 1 calc R . .
H64B H 0.3259 0.5338 0.7881 0.227 Uiso 1 1 calc R . .
H64C H 0.2715 0.6306 0.7963 0.227 Uiso 1 1 calc R . .
C65 C 0.4582(8) 0.6517(11) 0.8897(3) 0.079(2) Uani 1 1 d . . .
H65A H 0.4715 0.5816 0.8991 0.095 Uiso 1 1 calc R . .
H65B H 0.5109 0.6912 0.8931 0.095 Uiso 1 1 calc R . .
C66 C 0.4046(12) 0.6976(17) 0.9103(7) 0.177(10) Uani 1 1 d . . .
H66A H 0.4320 0.7007 0.9351 0.265 Uiso 1 1 calc R . .
H66B H 0.3534 0.6569 0.9086 0.265 Uiso 1 1 calc R . .
H66C H 0.3908 0.7674 0.9015 0.265 Uiso 1 1 calc R . .
C67 C 0.4001(8) 0.7477(9) 0.8361(4) 0.079(2) Uani 1 1 d . . .
H67A H 0.3542 0.7679 0.8489 0.095 Uiso 1 1 calc R . .
H67B H 0.3776 0.7481 0.8104 0.095 Uiso 1 1 calc R . .
C68 C 0.4711(11) 0.8329(11) 0.8435(4) 0.106(3) Uani 1 1 d . . .
H68A H 0.4506 0.8974 0.8320 0.159 Uiso 1 1 calc R . .
H68B H 0.5203 0.8099 0.8339 0.159 Uiso 1 1 calc R . .
H68C H 0.4860 0.8440 0.8692 0.159 Uiso 1 1 calc R . .
Na1 Na 0.14677(19) 0.6622(2) 0.47309(7) 0.0310(6) Uani 1 1 d . . .
Na2 Na 0.35487(18) 0.3277(2) -0.09179(7) 0.0316(6) Uani 1 1 d . . .
O3 O 0.4124(11) 0.4357(15) 0.7404(5) 0.062(4) Uiso 0.40 1 d P . .

loop_
_atom_site_aniso_label
_atom_site_aniso_U_11
_atom_site_aniso_U_22
_atom_site_aniso_U_33
_atom_site_aniso_U_23
_atom_site_aniso_U_13
_atom_site_aniso_U_12
Hg1 0.0800(3) 0.0412(2) 0.01713(14) 0.00524(11) 0.01101(14) 0.01446(17)
S1 0.0347(10) 0.0350(11) 0.0211(7) 0.0055(7) -0.0030(7) -0.0046(8)
S2 0.0344(10) 0.0302(10) 0.0198(7) 0.0023(6) 0.0066(7) -0.0044(8)
S3 0.0565(13) 0.0362(11) 0.0176(7) 0.0039(7) 0.0023(8) 0.0173(9)
S4 0.0634(14) 0.0438(12) 0.0195(8) 0.0014(8) 0.0100(8) 0.0259(11)
N1 0.038(4) 0.038(4) 0.024(3) 0.008(3) 0.005(3) -0.009(3)
N2 0.033(3) 0.024(3) 0.019(2) -0.002(2) 0.001(2) -0.001(3)
N3 0.038(4) 0.041(4) 0.019(3) 0.004(2) -0.002(2) 0.013(3)
N4 0.026(3) 0.034(4) 0.021(3) -0.007(2) 0.001(2) 0.003(3)
C1 0.029(4) 0.019(3) 0.018(3) -0.001(2) 0.002(3) 0.001(3)
C2 0.022(3) 0.019(3) 0.021(3) 0.000(2) 0.002(2) 0.002(3)
C3 0.024(4) 0.024(4) 0.021(3) -0.002(3) 0.004(3) -0.001(3)
C4 0.032(4) 0.030(4) 0.023(3) 0.005(3) -0.005(3) -0.002(3)
C5 0.038(4) 0.037(5) 0.039(4) 0.009(3) -0.001(3) -0.020(4)
C6 0.045(5) 0.043(5) 0.037(4) 0.014(4) -0.002(4) -0.016(4)
C7 0.028(4) 0.026(4) 0.024(3) 0.006(3) 0.003(3) 0.002(3)
C8 0.021(3) 0.022(3) 0.022(3) 0.000(3) 0.002(2) 0.003(3)
C9 0.029(4) 0.037(4) 0.025(3) 0.006(3) 0.002(3) -0.007(3)
C10 0.025(4) 0.039(5) 0.032(3) -0.003(3) -0.002(3) -0.007(3)
C11 0.039(4) 0.028(4) 0.022(3) -0.007(3) -0.001(3) -0.002(3)
C12 0.025(3) 0.021(3) 0.020(3) -0.001(2) 0.000(2) 0.002(3)
C13 0.031(4) 0.029(4) 0.020(3) 0.005(3) 0.004(3) 0.005(3)
C14 0.032(4) 0.023(4) 0.016(3) 0.003(2) -0.002(3) 0.005(3)
C15 0.028(4) 0.024(4) 0.017(3) -0.005(2) 0.000(3) -0.001(3)
C16 0.034(4) 0.029(4) 0.023(3) 0.000(3) -0.002(3) 0.006(3)
C17 0.035(4) 0.033(4) 0.034(4) -0.004(3) 0.002(3) 0.013(3)
C18 0.038(4) 0.035(4) 0.026(3) -0.009(3) 0.003(3) 0.013(4)
C19 0.026(3) 0.027(4) 0.021(3) 0.001(3) -0.002(3) 0.001(3)
C20 0.027(4) 0.030(4) 0.018(3) 0.000(3) 0.000(3) 0.006(3)
C21 0.053(5) 0.038(5) 0.021(3) 0.002(3) 0.008(3) 0.019(4)
C22 0.058(6) 0.037(5) 0.035(4) 0.006(3) 0.010(4) 0.032(4)
C23 0.039(5) 0.054(6) 0.025(3) 0.012(3) 0.000(3) 0.019(4)
C24 0.023(3) 0.020(3) 0.024(3) -0.004(3) 0.002(3) -0.004(3)
Hg2 0.0598(2) 0.0436(2) 0.01894(13) 0.00600(12) 0.01176(12) 0.00726(16)
S5 0.0419(11) 0.0535(13) 0.0222(8) 0.0105(8) 0.0123(8) 0.0191(10)
S6 0.0637(14) 0.0345(11) 0.0276(8) 0.0118(8) 0.0147(9) 0.0186(10)
S7 0.0325(10) 0.0394(11) 0.0234(8) 0.0073(7) 0.0075(7) -0.0036(8)
S8 0.0372(10) 0.0392(11) 0.0181(7) 0.0046(7) 0.0030(7) -0.0107(8)
N5 0.027(3) 0.034(3) 0.015(2) -0.003(2) 0.001(2) 0.001(3)
N6 0.031(3) 0.032(3) 0.025(3) -0.009(2) 0.005(2) 0.000(3)
N8 0.030(3) 0.036(4) 0.025(3) 0.003(2) 0.007(2) 0.003(3)
N7 0.034(4) 0.050(4) 0.022(3) 0.009(3) 0.004(2) -0.013(3)
C25 0.035(4) 0.023(4) 0.019(3) 0.001(3) 0.004(3) 0.000(3)
C26 0.029(4) 0.021(3) 0.019(3) -0.003(2) 0.004(3) -0.001(3)
C27 0.022(3) 0.019(3) 0.019(3) -0.004(2) 0.000(2) -0.003(3)
C28 0.020(3) 0.027(4) 0.017(3) -0.004(2) 0.001(2) -0.005(3)
C29 0.023(4) 0.031(4) 0.022(3) 0.002(3) -0.001(3) 0.002(3)
C30 0.028(4) 0.033(4) 0.019(3) 0.002(3) -0.001(3) 0.002(3)
C31 0.023(3) 0.024(4) 0.020(3) -0.002(2) 0.000(2) -0.001(3)
C32 0.026(4) 0.018(3) 0.025(3) -0.003(3) 0.002(3) 0.001(3)
C33 0.044(5) 0.025(4) 0.032(4) -0.001(3) 0.007(3) 0.000(3)
C34 0.034(4) 0.026(4) 0.042(4) -0.005(3) 0.001(3) 0.006(3)
C35 0.033(4) 0.032(4) 0.036(4) -0.006(3) 0.005(3) 0.003(3)
C36 0.024(3) 0.019(3) 0.024(3) -0.009(3) 0.003(3) -0.006(3)
C37 0.027(4) 0.018(3) 0.021(3) 0.005(2) 0.006(3) 0.003(3)
C38 0.026(3) 0.021(3) 0.018(3) 0.002(2) 0.006(2) 0.000(3)
C39 0.030(4) 0.025(4) 0.023(3) 0.003(3) 0.006(3) 0.003(3)
C40 0.028(4) 0.047(5) 0.026(3) 0.014(3) 0.002(3) 0.002(3)
C41 0.018(4) 0.061(6) 0.051(5) 0.015(4) 0.001(3) -0.006(4)
C42 0.025(4) 0.050(5) 0.032(4) 0.009(3) -0.004(3) 0.001(4)
C43 0.025(3) 0.024(4) 0.021(3) 0.005(3) 0.006(3) 0.003(3)
C44 0.028(4) 0.027(4) 0.018(3) 0.001(3) 0.010(3) -0.003(3)
C45 0.037(4) 0.042(5) 0.018(3) -0.001(3) -0.001(3) -0.008(4)
C46 0.036(4) 0.055(6) 0.033(4) 0.001(4) 0.010(3) -0.017(4)
C47 0.045(5) 0.053(5) 0.029(4) 0.015(4) 0.007(3) -0.012(4)
C48 0.032(4) 0.032(4) 0.020(3) 0.002(3) 0.007(3) 0.001(3)
O1 0.069(5) 0.029(3) 0.088(5) 0.010(3) 0.005(4) 0.000(3)
S9A 0.0401(18) 0.0316(16) 0.075(2) 0.0079(14) -0.0015(14) -0.0019(13)
S9B 0.040(6) 0.040(6) 0.068(7) 0.014(5) 0.003(5) -0.003(4)
C49 0.122(8) 0.070(6) 0.082(6) 0.024(5) 0.034(6) 0.035(6)
C50 0.122(8) 0.070(6) 0.082(6) 0.024(5) 0.034(6) 0.035(6)
S10 0.0426(14) 0.0617(17) 0.091(2) -0.0388(15) 0.0066(13) -0.0127(12)
O2 0.033(4) 0.056(5) 0.147(8) -0.018(5) 0.018(4) -0.011(3)
C51 0.052(5) 0.127(9) 0.099(7) -0.062(6) 0.022(5) -0.030(5)
C52 0.052(5) 0.127(9) 0.099(7) -0.062(6) 0.022(5) -0.030(5)
N9 0.056(4) 0.052(4) 0.119(6) 0.005(4) 0.003(4) 0.012(3)
C53 0.072(6) 0.069(6) 0.130(9) -0.006(6) 0.006(6) 0.013(5)
C54 0.070(6) 0.089(7) 0.100(7) -0.023(5) -0.011(5) 0.021(5)
C55 0.074(6) 0.079(6) 0.081(6) -0.014(5) 0.001(5) 0.002(5)
C56 0.070(6) 0.089(7) 0.100(7) -0.023(5) -0.011(5) 0.021(5)
C57 0.086(6) 0.058(5) 0.090(6) -0.005(5) 0.003(5) 0.009(5)
C58 0.134(10) 0.070(7) 0.106(8) 0.009(6) 0.000(7) 0.006(6)
C59 0.068(6) 0.055(5) 0.114(8) 0.002(5) 0.000(5) -0.004(4)
C60 0.068(7) 0.051(7) 0.074(7) -0.014(5) -0.013(6) 0.001(5)
N10 0.056(4) 0.052(4) 0.119(6) 0.005(4) 0.003(4) 0.012(3)
C61 0.072(6) 0.069(6) 0.130(9) -0.006(6) 0.006(6) 0.013(5)
C62 0.148(12) 0.107(10) 0.203(15) 0.080(10) 0.040(11) 0.042(9)
C63 0.068(6) 0.055(5) 0.114(8) 0.002(5) 0.000(5) -0.004(4)
C64 0.148(12) 0.107(10) 0.203(15) 0.080(10) 0.040(11) 0.042(9)
C65 0.074(6) 0.079(6) 0.081(6) -0.014(5) 0.001(5) 0.002(5)
C66 0.107(15) 0.121(17) 0.30(3) -0.024(19) 0.028(18) 0.022(13)
C67 0.086(6) 0.058(5) 0.090(6) -0.005(5) 0.003(5) 0.009(5)
C68 0.134(10) 0.070(7) 0.106(8) 0.009(6) 0.000(7) 0.006(6)
Na1 0.0394(16) 0.0328(17) 0.0202(12) -0.0039(11) 0.0034(11) 0.0058(13)
Na2 0.0344(16) 0.0408(18) 0.0209(12) -0.0083(11) 0.0080(11) -0.0022(13)

loop_
_atom_type_symbol
_atom_type_description
_atom_type_scat_dispersion_real
_atom_type_scat_dispersion_imag
_atom_type_scat_source
C C 0.0033 0.0016 'International Tables Vol C Tables 4.2.6.8 and 6.1.1.4'
H H 0.0000 0.0000 'International Tables Vol C Tables 4.2.6.8 and 6.1.1.4'
N N 0.0061 0.0033 'International Tables Vol C Tables 4.2.6.8 and 6.1.1.4'
O O 0.0106 0.0060 'International Tables Vol C Tables 4.2.6.8 and 6.1.1.4'
Na Na 0.0362 0.0249 'International Tables Vol C Tables 4.2.6.8 and 6.1.1.4'
S S 0.1246 0.1234 'International Tables Vol C Tables 4.2.6.8 and 6.1.1.4'
Hg Hg -2.3894 9.2266 'International Tables Vol C Tables 4.2.6.8 and 6.1.1.4'

loop_
_geom_angle_atom_site_label_1
_geom_angle_atom_site_label_2
_geom_angle_atom_site_label_3
_geom_angle
_geom_angle_site_symmetry_1
_geom_angle_site_symmetry_3
_geom_angle_publ_flag
S4 Hg1 S2 157.90(8) . . ?
S4 Hg1 S1 131.94(7) . . ?
S2 Hg1 S1 70.15(5) . . ?
S4 Hg1 S3 67.71(6) . . ?
S2 Hg1 S3 106.78(6) . . ?
S1 Hg1 S3 111.17(6) . . ?
C1 S1 Hg1 84.0(2) . . ?
C1 S2 Hg1 89.4(2) . . ?
C13 S3 Hg1 80.2(2) . . ?
C13 S4 Hg1 94.5(2) . . ?
C6 N1 C7 116.0(6) . . ?
C6 N1 Na1 136.7(5) . 4_575 ?
C7 N1 Na1 107.3(5) . 4_575 ?
C12 N2 C11 115.5(6) . . ?
C12 N2 Na1 106.6(4) . 4_575 ?
C11 N2 Na1 138.0(4) . 4_575 ?
C23 N3 C19 115.1(6) . . ?
C23 N3 Na1 135.9(5) . . ?
C19 N3 Na1 105.3(4) . . ?
C18 N4 C24 115.3(6) . . ?
C18 N4 Na1 138.8(5) . . ?
C24 N4 Na1 104.0(4) . . ?
C2 C1 S1 123.4(5) . . ?
C2 C1 S2 120.4(5) . . ?
S1 C1 S2 116.2(3) . . ?
C1 C2 C3 126.2(6) . . ?
C1 C2 C8 127.6(6) . . ?
C3 C2 C8 106.1(5) . . ?
C4 C3 C7 116.7(6) . . ?
C4 C3 C2 135.2(6) . . ?
C7 C3 C2 108.1(6) . . ?
C5 C4 C3 118.8(6) . . ?
C5 C4 H4 120.6 . . ?
C3 C4 H4 120.6 . . ?
C4 C5 C6 120.4(7) . . ?
C4 C5 H5 119.8 . . ?
C6 C5 H5 119.8 . . ?
N1 C6 C5 123.1(7) . . ?
N1 C6 H6 118.5 . . ?
C5 C6 H6 118.5 . . ?
N1 C7 C3 125.1(7) . . ?
N1 C7 C12 125.1(6) . . ?
C3 C7 C12 109.8(6) . . ?
C9 C8 C12 116.5(6) . . ?
C9 C8 C2 135.2(6) . . ?
C12 C8 C2 108.2(6) . . ?
C10 C9 C8 118.0(6) . . ?
C10 C9 H9 121.0 . . ?
C8 C9 H9 121.0 . . ?
C9 C10 C11 120.7(7) . . ?
C9 C10 H10 119.7 . . ?
C11 C10 H10 119.7 . . ?
N2 C11 C10 123.5(6) . . ?
N2 C11 H11 118.3 . . ?
C10 C11 H11 118.3 . . ?
N2 C12 C7 126.4(6) . . ?
N2 C12 C8 125.9(6) . . ?
C7 C12 C8 107.8(5) . . ?
C14 C13 S3 124.1(5) . . ?
C14 C13 S4 118.3(5) . . ?
S3 C13 S4 117.6(4) . . ?
C13 C14 C15 126.4(6) . . ?
C13 C14 C20 128.0(6) . . ?
C15 C14 C20 105.6(5) . . ?
C16 C15 C24 117.4(6) . . ?
C16 C15 C14 133.9(6) . . ?
C24 C15 C14 108.6(6) . . ?
C17 C16 C15 117.7(6) . . ?
C17 C16 H16 121.2 . . ?
C15 C16 H16 121.2 . . ?
C16 C17 C18 120.3(7) . . ?
C16 C17 H17 119.8 . . ?
C18 C17 H17 119.8 . . ?
N4 C18 C17 124.0(6) . . ?
N4 C18 H18 118.0 . . ?
C17 C18 H18 118.0 . . ?
N3 C19 C20 126.2(6) . . ?
N3 C19 C24 125.0(6) . . ?
C20 C19 C24 108.8(6) . . ?
N3 C19 Na1 49.9(4) . . ?
C20 C19 Na1 165.6(5) . . ?
C24 C19 Na1 76.8(4) . . ?
C21 C20 C19 116.2(6) . . ?
C21 C20 C14 135.4(6) . . ?
C19 C20 C14 108.4(6) . . ?
C20 C21 C22 118.4(6) . . ?
C20 C21 H21 120.8 . . ?
C22 C21 H21 120.8 . . ?
C23 C22 C21 120.1(7) . . ?
C23 C22 H22 119.9 . . ?
C21 C22 H22 119.9 . . ?
N3 C23 C22 123.9(7) . . ?
N3 C23 H23 118.1 . . ?
C22 C23 H23 118.1 . . ?
N4 C24 C15 125.2(6) . . ?
N4 C24 C19 126.2(6) . . ?
C15 C24 C19 108.6(6) . . ?
N4 C24 Na1 50.7(3) . . ?
C15 C24 Na1 168.0(5) . . ?
C19 C24 Na1 76.5(4) . . ?
S5 Hg2 S8 148.93(7) . . ?
S5 Hg2 S7 139.88(7) . . ?
S8 Hg2 S7 69.88(6) . . ?
S5 Hg2 S6 66.89(6) . . ?
S8 Hg2 S6 125.80(6) . . ?
S7 Hg2 S6 100.88(6) . . ?
C25 S5 Hg2 95.2(2) . . ?
C25 S6 Hg2 80.8(2) . . ?
C37 S7 Hg2 86.1(2) . . ?
C37 S8 Hg2 88.7(2) . . ?
C30 N5 C31 116.0(5) . . ?
C30 N5 Na2 135.3(4) . . ?
C31 N5 Na2 108.6(4) . . ?
C35 N6 C36 115.7(6) . . ?
C35 N6 Na2 139.3(5) . . ?
C36 N6 Na2 105.0(4) . . ?
C43 N8 C42 115.4(6) . . ?
C43 N8 Na2 110.3(4) . 4_566 ?
C42 N8 Na2 134.1(5) . 4_566 ?
C47 N7 C48 115.1(6) . . ?
C47 N7 Na2 138.7(5) . 4_566 ?
C48 N7 Na2 106.1(5) . 4_566 ?
C26 C25 S6 124.0(5) . . ?
C26 C25 S5 119.7(5) . . ?
S6 C25 S5 116.3(4) . . ?
C25 C26 C32 126.8(6) . . ?
C25 C26 C27 127.4(6) . . ?
C32 C26 C27 105.8(5) . . ?
C28 C27 C31 116.4(6) . . ?
C28 C27 C26 135.0(6) . . ?
C31 C27 C26 108.5(6) . . ?
C29 C28 C27 117.9(6) . . ?
C29 C28 H28 121.0 . . ?
C27 C28 H28 121.0 . . ?
C28 C29 C30 120.9(7) . . ?
C28 C29 H29 119.6 . . ?
C30 C29 H29 119.6 . . ?
N5 C30 C29 122.7(6) . . ?
N5 C30 H30 118.6 . . ?
C29 C30 H30 118.6 . . ?
N5 C31 C27 126.0(6) . . ?
N5 C31 C36 125.4(6) . . ?
C27 C31 C36 108.6(5) . . ?
C33 C32 C36 115.3(6) . . ?
C33 C32 C26 135.7(6) . . ?
C36 C32 C26 109.0(6) . . ?
C34 C33 C32 119.6(7) . . ?
C34 C33 H33 120.2 . . ?
C32 C33 H33 120.2 . . ?
C33 C34 C35 119.5(7) . . ?
C33 C34 H34 120.3 . . ?
C35 C34 H34 120.3 . . ?
N6 C35 C34 123.8(7) . . ?
N6 C35 H35 118.1 . . ?
C34 C35 H35 118.1 . . ?
N6 C36 C32 126.2(6) . . ?
N6 C36 C31 125.9(6) . . ?
C32 C36 C31 107.9(5) . . ?
C38 C37 S7 123.9(5) . . ?
C38 C37 S8 121.6(5) . . ?
S7 C37 S8 114.5(3) . . ?
C37 C38 C44 128.3(6) . . ?
C37 C38 C39 126.0(6) . . ?
C44 C38 C39 105.7(5) . . ?
C40 C39 C43 115.8(6) . . ?
C40 C39 C38 135.3(6) . . ?
C43 C39 C38 109.0(6) . . ?
C41 C40 C39 117.4(6) . . ?
C41 C40 H40 121.3 . . ?
C39 C40 H40 121.3 . . ?
C42 C41 C40 122.3(7) . . ?
C42 C41 H41 118.8 . . ?
C40 C41 H41 118.8 . . ?
N8 C42 C41 122.9(7) . . ?
N8 C42 H42 118.6 . . ?
C41 C42 H42 118.6 . . ?
N8 C43 C39 126.2(6) . . ?
N8 C43 C48 125.4(6) . . ?
C39 C43 C48 108.3(6) . . ?
C45 C44 C48 115.4(6) . . ?
C45 C44 C38 136.0(6) . . ?
C48 C44 C38 108.6(6) . . ?
C46 C45 C44 119.3(6) . . ?
C46 C45 H45 120.4 . . ?
C44 C45 H45 120.4 . . ?
C45 C46 C47 119.8(7) . . ?
C45 C46 H46 120.1 . . ?
C47 C46 H46 120.1 . . ?
N7 C47 C46 123.5(7) . . ?
N7 C47 H47 118.2 . . ?
C46 C47 H47 118.2 . . ?
N7 C48 C44 126.8(7) . . ?
N7 C48 C43 124.9(6) . . ?
C44 C48 C43 108.3(6) . . ?
S9A O1 S9B 51.1(4) . . ?
S9A O1 Na1 147.7(5) . . ?
S9B O1 Na1 98.9(5) . . ?
O1 S9A C49 107.4(6) . . ?
O1 S9A C50 106.4(6) . . ?
C49 S9A C50 97.2(6) . . ?
C49 S9B O1 108.1(9) . . ?
C49 S9B C50 107.3(9) . . ?
O1 S9B C50 95.8(7) . . ?
C49 S9B Na1 137.2(7) . . ?
O1 S9B Na1 46.9(3) . . ?
C50 S9B Na1 109.2(6) . . ?
S9B C49 S9A 51.5(6) . . ?
S9A C50 S9B 46.2(5) . . ?
O2 S10 C51 106.2(6) . . ?
O2 S10 C52 105.3(6) . . ?
C51 S10 C52 98.1(5) . . ?
O2 S10 Na2 39.4(3) . . ?
C51 S10 Na2 137.2(5) . . ?
C52 S10 Na2 113.5(4) . . ?
S10 O2 Na2 115.9(4) . . ?
S10 C51 H51A 109.5 . . ?
S10 C51 H51B 109.5 . . ?
H51A C51 H51B 109.5 . . ?
S10 C51 H51C 109.5 . . ?
H51A C51 H51C 109.5 . . ?
H51B C51 H51C 109.5 . . ?
S10 C52 H52A 109.5 . . ?
S10 C52 H52B 109.5 . . ?
H52A C52 H52B 109.5 . . ?
S10 C52 H52C 109.5 . . ?
H52A C52 H52C 109.5 . . ?
H52B C52 H52C 109.5 . . ?
C59 N9 C57 112.7(10) . . ?
C59 N9 C53 105.5(9) . . ?
C57 N9 C53 111.7(10) . . ?
C59 N9 C55 110.9(10) . . ?
C57 N9 C55 104.8(9) . . ?
C53 N9 C55 111.3(10) . . ?
N9 C53 C54 114.3(11) . . ?
N9 C53 H53A 108.7 . . ?
C54 C53 H53A 108.7 . . ?
N9 C53 H53B 108.7 . . ?
C54 C53 H53B 108.7 . . ?
H53A C53 H53B 107.6 . . ?
C53 C54 H54A 109.5 . . ?
C53 C54 H54B 109.5 . . ?
H54A C54 H54B 109.5 . . ?
C53 C54 H54C 109.5 . . ?
H54A C54 H54C 109.5 . . ?
H54B C54 H54C 109.5 . . ?
C56 C55 N9 115.2(11) . . ?
C56 C55 H55A 108.5 . . ?
N9 C55 H55A 108.5 . . ?
C56 C55 H55B 108.5 . . ?
N9 C55 H55B 108.5 . . ?
H55A C55 H55B 107.5 . . ?
C55 C56 H56A 109.5 . . ?
C55 C56 H56B 109.5 . . ?
H56A C56 H56B 109.5 . . ?
C55 C56 H56C 109.5 . . ?
H56A C56 H56C 109.5 . . ?
H56B C56 H56C 109.5 . . ?
N9 C57 C58 114.6(10) . . ?
N9 C57 H57A 108.6 . . ?
C58 C57 H57A 108.6 . . ?
N9 C57 H57B 108.6 . . ?
C58 C57 H57B 108.6 . . ?
H57A C57 H57B 107.6 . . ?
C57 C58 H58A 109.5 . . ?
C57 C58 H58B 109.5 . . ?
H58A C58 H58B 109.5 . . ?
C57 C58 H58C 109.5 . . ?
H58A C58 H58C 109.5 . . ?
H58B C58 H58C 109.5 . . ?
N9 C59 C60 114.6(9) . . ?
N9 C59 H59A 108.6 . . ?
C60 C59 H59A 108.6 . . ?
N9 C59 H59B 108.6 . . ?
C60 C59 H59B 108.6 . . ?
H59A C59 H59B 107.6 . . ?
C59 C60 H60A 109.5 . . ?
C59 C60 H60B 109.5 . . ?
H60A C60 H60B 109.5 . . ?
C59 C60 H60C 109.5 . . ?
H60A C60 H60C 109.5 . . ?
H60B C60 H60C 109.5 . . ?
C61 N10 C67 119.3(11) . . ?
C61 N10 C63 109.8(10) . . ?
C67 N10 C63 107.5(9) . . ?
C61 N10 C65 106.9(10) . . ?
C67 N10 C65 103.2(9) . . ?
C63 N10 C65 109.8(10) . . ?
N10 C61 C62 125.0(14) . . ?
N10 C61 H61A 106.1 . . ?
C62 C61 H61A 106.1 . . ?
N10 C61 H61B 106.1 . . ?
C62 C61 H61B 106.1 . . ?
H61A C61 H61B 106.3 . . ?
C61 C62 H62A 109.5 . . ?
C61 C62 H62B 109.5 . . ?
H62A C62 H62B 109.5 . . ?
C61 C62 H62C 109.5 . . ?
H62A C62 H62C 109.5 . . ?
H62B C62 H62C 109.5 . . ?
C64 C63 N10 123.1(13) . . ?
C64 C63 H63A 106.5 . . ?
N10 C63 H63A 106.5 . . ?
C64 C63 H63B 106.5 . . ?
N10 C63 H63B 106.5 . . ?
H63A C63 H63B 106.5 . . ?
C63 C64 H64A 109.5 . . ?
C63 C64 H64B 109.5 . . ?
H64A C64 H64B 109.5 . . ?
C63 C64 H64C 109.5 . . ?
H64A C64 H64C 109.5 . . ?
H64B C64 H64C 109.5 . . ?
C66 C65 N10 117.3(14) . . ?
C66 C65 H65A 108.0 . . ?
N10 C65 H65A 108.0 . . ?
C66 C65 H65B 108.0 . . ?
N10 C65 H65B 108.0 . . ?
H65A C65 H65B 107.2 . . ?
C65 C66 H66A 109.5 . . ?
C65 C66 H66B 109.5 . . ?
H66A C66 H66B 109.5 . . ?
C65 C66 H66C 109.5 . . ?
H66A C66 H66C 109.5 . . ?
H66B C66 H66C 109.5 . . ?
N10 C67 C68 116.5(11) . . ?
N10 C67 H67A 108.2 . . ?
C68 C67 H67A 108.2 . . ?
N10 C67 H67B 108.2 . . ?
C68 C67 H67B 108.2 . . ?
H67A C67 H67B 107.3 . . ?
C67 C68 H68A 109.5 . . ?
C67 C68 H68B 109.5 . . ?
H68A C68 H68B 109.5 . . ?
C67 C68 H68C 109.5 . . ?
H68A C68 H68C 109.5 . . ?
H68B C68 H68C 109.5 . . ?
O1 Na1 N3 90.8(3) . . ?
O1 Na1 N1 103.7(3) . 4_576 ?
N3 Na1 N1 99.5(2) . 4_576 ?
O1 Na1 N4 104.7(2) . . ?
N3 Na1 N4 75.4(2) . . ?
N1 Na1 N4 151.1(2) 4_576 . ?
O1 Na1 N2 113.0(3) . 4_576 ?
N3 Na1 N2 156.1(3) . 4_576 ?
N1 Na1 N2 74.7(2) 4_576 4_576 ?
N4 Na1 N2 98.4(2) . 4_576 ?
O1 Na1 S9B 34.2(3) . . ?
N3 Na1 S9B 75.9(3) . . ?
N1 Na1 S9B 76.1(3) 4_576 . ?
N4 Na1 S9B 127.9(3) . . ?
N2 Na1 S9B 123.3(3) 4_576 . ?
O1 Na1 C19 90.1(2) . . ?
N3 Na1 C19 24.81(18) . . ?
N1 Na1 C19 123.6(2) 4_576 . ?
N4 Na1 C19 51.78(18) . . ?
N2 Na1 C19 147.3(2) 4_576 . ?
S9B Na1 C19 88.9(3) . . ?
O1 Na1 C24 95.8(2) . . ?
N3 Na1 C24 51.13(19) . . ?
N1 Na1 C24 145.2(2) 4_576 . ?
N4 Na1 C24 25.30(18) . . ?
N2 Na1 C24 123.4(2) 4_576 . ?
S9B Na1 C24 108.1(3) . . ?
C19 Na1 C24 26.76(18) . . ?
O2 Na2 N5 97.1(3) . . ?
O2 Na2 N8 91.9(3) . 4_565 ?
N5 Na2 N8 169.2(2) . 4_565 ?
O2 Na2 N6 87.4(3) . . ?
N5 Na2 N6 74.3(2) . . ?
N8 Na2 N6 112.2(2) 4_565 . ?
O2 Na2 N7 133.2(3) . 4_565 ?
N5 Na2 N7 96.3(2) . 4_565 ?
N8 Na2 N7 73.1(2) 4_565 4_565 ?
N6 Na2 N7 139.4(2) . 4_565 ?
O2 Na2 S10 24.7(2) . . ?
N5 Na2 S10 107.13(16) . . ?
N8 Na2 S10 83.52(17) 4_565 . ?
N6 Na2 S10 69.46(16) . . ?
N7 Na2 S10 148.20(18) 4_565 . ?

loop_
_geom_bond_atom_site_label_1
_geom_bond_atom_site_label_2
_geom_bond_distance
_geom_bond_site_symmetry_2
_geom_bond_publ_flag
Hg1 S4 2.3984(17) . ?
Hg1 S2 2.4769(17) . ?
Hg1 S1 2.6609(18) . ?
Hg1 S3 2.8640(19) . ?
S1 C1 1.729(7) . ?
S2 C1 1.753(7) . ?
S3 C13 1.710(7) . ?
S4 C13 1.747(7) . ?
N1 C6 1.339(10) . ?
N1 C7 1.358(8) . ?
N1 Na1 2.458(6) 4_575 ?
N2 C12 1.330(8) . ?
N2 C11 1.332(9) . ?
N2 Na1 2.491(6) 4_575 ?
N3 C23 1.341(10) . ?
N3 C19 1.344(8) . ?
N3 Na1 2.449(7) . ?
N4 C18 1.335(9) . ?
N4 C24 1.362(8) . ?
N4 Na1 2.468(6) . ?
C1 C2 1.403(8) . ?
C2 C3 1.468(9) . ?
C2 C8 1.469(9) . ?
C3 C4 1.396(10) . ?
C3 C7 1.411(9) . ?
C4 C5 1.381(10) . ?
C4 H4 0.9300 . ?
C5 C6 1.393(11) . ?
C5 H5 0.9300 . ?
C6 H6 0.9300 . ?
C7 C12 1.432(10) . ?
C8 C9 1.385(10) . ?
C8 C12 1.434(9) . ?
C9 C10 1.382(10) . ?
C9 H9 0.9300 . ?
C10 C11 1.394(10) . ?
C10 H10 0.9300 . ?
C11 H11 0.9300 . ?
C13 C14 1.410(8) . ?
C14 C15 1.465(9) . ?
C14 C20 1.475(9) . ?
C15 C16 1.401(10) . ?
C15 C24 1.424(8) . ?
C16 C17 1.393(10) . ?
C16 H16 0.9300 . ?
C17 C18 1.405(10) . ?
C17 H17 0.9300 . ?
C18 H18 0.9300 . ?
C19 C20 1.421(9) . ?
C19 C24 1.430(10) . ?
C19 Na1 3.089(7) . ?
C20 C21 1.387(10) . ?
C21 C22 1.402(10) . ?
C21 H21 0.9300 . ?
C22 C23 1.379(10) . ?
C22 H22 0.9300 . ?
C23 H23 0.9300 . ?
C24 Na1 3.093(7) . ?
Hg2 S5 2.4139(17) . ?
Hg2 S8 2.5128(16) . ?
Hg2 S7 2.6144(18) . ?
Hg2 S6 2.881(2) . ?
S5 C25 1.751(7) . ?
S6 C25 1.715(7) . ?
S7 C37 1.731(6) . ?
S8 C37 1.762(7) . ?
N5 C30 1.331(9) . ?
N5 C31 1.347(8) . ?
N5 Na2 2.429(6) . ?
N6 C35 1.332(10) . ?
N6 C36 1.343(8) . ?
N6 Na2 2.546(6) . ?
N8 C43 1.341(9) . ?
N8 C42 1.345(10) . ?
N8 Na2 2.433(6) 4_566 ?
N7 C47 1.333(10) . ?
N7 C48 1.339(8) . ?
N7 Na2 2.578(7) 4_566 ?
C25 C26 1.417(8) . ?
C26 C32 1.444(9) . ?
C26 C27 1.470(9) . ?
C27 C28 1.401(9) . ?
C27 C31 1.409(9) . ?
C28 C29 1.384(9) . ?
C28 H28 0.9300 . ?
C29 C30 1.397(9) . ?
C29 H29 0.9300 . ?
C30 H30 0.9300 . ?
C31 C36 1.439(10) . ?
C32 C33 1.397(10) . ?
C32 C36 1.422(9) . ?
C33 C34 1.385(10) . ?
C33 H33 0.9300 . ?
C34 C35 1.392(11) . ?
C34 H34 0.9300 . ?
C35 H35 0.9300 . ?
C37 C38 1.386(8) . ?
C38 C44 1.464(8) . ?
C38 C39 1.472(9) . ?
C39 C40 1.398(10) . ?
C39 C43 1.420(8) . ?
C40 C41 1.392(10) . ?
C40 H40 0.9300 . ?
C41 C42 1.351(11) . ?
C41 H41 0.9300 . ?
C42 H42 0.9300 . ?
C43 C48 1.444(10) . ?
C44 C45 1.394(10) . ?
C44 C48 1.433(9) . ?
C45 C46 1.378(10) . ?
C45 H45 0.9300 . ?
C46 C47 1.418(11) . ?
C46 H46 0.9300 . ?
C47 H47 0.9300 . ?
O1 S9A 1.492(7) . ?
O1 S9B 1.745(12) . ?
O1 Na1 2.270(7) . ?
S9A C49 1.737(14) . ?
S9A C50 1.794(14) . ?
S9B C49 1.468(18) . ?
S9B C50 1.811(17) . ?
S9B Na1 3.069(11) . ?
S10 O2 1.507(8) . ?
S10 C51 1.753(12) . ?
S10 C52 1.803(11) . ?
S10 Na2 3.247(4) . ?
O2 Na2 2.292(7) . ?
C51 H51A 0.9600 . ?
C51 H51B 0.9600 . ?
C51 H51C 0.9600 . ?
C52 H52A 0.9600 . ?
C52 H52B 0.9600 . ?
C52 H52C 0.9600 . ?
N9 C59 1.509(15) . ?
N9 C57 1.523(15) . ?
N9 C53 1.523(15) . ?
N9 C55 1.536(16) . ?
C53 C54 1.538(18) . ?
C53 H53A 0.9700 . ?
C53 H53B 0.9700 . ?
C54 H54A 0.9600 . ?
C54 H54B 0.9600 . ?
C54 H54C 0.9600 . ?
C55 C56 1.468(17) . ?
C55 H55A 0.9700 . ?
C55 H55B 0.9700 . ?
C56 H56A 0.9600 . ?
C56 H56B 0.9600 . ?
C56 H56C 0.9600 . ?
C57 C58 1.540(18) . ?
C57 H57A 0.9700 . ?
C57 H57B 0.9700 . ?
C58 H58A 0.9600 . ?
C58 H58B 0.9600 . ?
C58 H58C 0.9600 . ?
C59 C60 1.539(15) . ?
C59 H59A 0.9700 . ?
C59 H59B 0.9700 . ?
C60 H60A 0.9600 . ?
C60 H60B 0.9600 . ?
C60 H60C 0.9600 . ?
N10 C61 1.423(16) . ?
N10 C67 1.438(14) . ?
N10 C63 1.542(15) . ?
N10 C65 1.618(16) . ?
C61 C62 1.52(2) . ?
C61 H61A 0.9700 . ?
C61 H61B 0.9700 . ?
C62 H62A 0.9600 . ?
C62 H62B 0.9600 . ?
C62 H62C 0.9600 . ?
C63 C64 1.42(2) . ?
C63 H63A 0.9700 . ?
C63 H63B 0.9700 . ?
C64 H64A 0.9600 . ?
C64 H64B 0.9600 . ?
C64 H64C 0.9600 . ?
C65 C66 1.37(2) . ?
C65 H65A 0.9700 . ?
C65 H65B 0.9700 . ?
C66 H66A 0.9600 . ?
C66 H66B 0.9600 . ?
C66 H66C 0.9600 . ?
C67 C68 1.560(18) . ?
C67 H67A 0.9700 . ?
C67 H67B 0.9700 . ?
C68 H68A 0.9600 . ?
C68 H68B 0.9600 . ?
C68 H68C 0.9600 . ?
Na1 N1 2.458(6) 4_576 ?
Na1 N2 2.491(6) 4_576 ?
Na2 N8 2.433(6) 4_565 ?
Na2 N7 2.578(7) 4_565 ?
